data_4502217
loop_
_publ_author_name
'Wang, Guan-Hua'
'Lei, Yong-Qian'
'Wang, Ning'
'He, Ren-Ling'
'Jia, Heng-Qing'
'Hu, Ning-Hai'
'Xu, Jing-Wei'

_publ_section_title
;
 Construction of Metal&#x2212;Organic Frameworks with Tetranuclear Metal
 Clusters: Hydrothermal Synthesis, Structure, and Magnetic Properties
;
_journal_issue 2
_journal_name_full 'Crystal Growth &amp; Design'
_journal_page_first 534
_journal_paper_doi 10.1021/cg900694k
_journal_volume 10
_journal_year 2010
_chemical_formula_sum 'C23 H21.8 Co2 N2 O10.9'
_chemical_formula_weight 618.48
_chemical_name_systematic
; 
 ? 
;
_space_group_IT_number 2
_symmetry_cell_setting triclinic
_symmetry_space_group_name_Hall '-P 1'
_symmetry_space_group_name_H-M 'P -1'
_atom_sites_solution_hydrogens geom
_atom_sites_solution_primary direct
_atom_sites_solution_secondary difmap
_audit_creation_method SHELXL-97
_cell_angle_alpha 66.610(2)
_cell_angle_beta 85.898(2)
_cell_angle_gamma 69.717(2)
_cell_formula_units_Z 2
_cell_length_a 9.8385(11)
_cell_length_b 11.0629(13)
_cell_length_c 13.5398(16)
_cell_measurement_reflns_used 1092
_cell_measurement_temperature 185(2)
_cell_measurement_theta_max 22.78
_cell_measurement_theta_min 2.21
_cell_volume 1265.0(3)
_computing_cell_refinement 'Bruker SMART'
_computing_data_collection 'Bruker SMART'
_computing_data_reduction 'Bruker SAINT'
_computing_molecular_graphics 'Bruker SHELXTL'
_computing_publication_material 'Bruker SHELXTL'
_computing_structure_refinement 'SHELXL-97 (Sheldrick, 1997)'
_computing_structure_solution 'SHELXS-97 (Sheldrick, 1990)'
_diffrn_ambient_temperature 185(2)
_diffrn_measured_fraction_theta_full 0.983
_diffrn_measured_fraction_theta_max 0.983
_diffrn_measurement_device_type 'Bruker SMART APEX CCD area detector'
_diffrn_measurement_method '\f and \w scans'
_diffrn_radiation_monochromator graphite
_diffrn_radiation_source 'fine-focus sealed tube'
_diffrn_radiation_type MoK\a
_diffrn_radiation_wavelength 0.71073
_diffrn_reflns_av_R_equivalents 0.0358
_diffrn_reflns_av_sigmaI/netI 0.0890
_diffrn_reflns_limit_h_max 9
_diffrn_reflns_limit_h_min -11
_diffrn_reflns_limit_k_max 13
_diffrn_reflns_limit_k_min -12
_diffrn_reflns_limit_l_max 16
_diffrn_reflns_limit_l_min -16
_diffrn_reflns_number 6723
_diffrn_reflns_theta_full 25.25
_diffrn_reflns_theta_max 25.25
_diffrn_reflns_theta_min 1.64
_exptl_absorpt_coefficient_mu 1.374
_exptl_absorpt_correction_T_max 0.9016
_exptl_absorpt_correction_T_min 0.7392
_exptl_absorpt_correction_type multi-scan
_exptl_absorpt_process_details '(SADABS; Sheldrick, 1996)'
_exptl_crystal_colour violet
_exptl_crystal_density_diffrn 1.624
_exptl_crystal_density_method 'not measured'
_exptl_crystal_description block
_exptl_crystal_F_000 630
_exptl_crystal_size_max 0.23
_exptl_crystal_size_mid 0.12
_exptl_crystal_size_min 0.08
_refine_diff_density_max 1.375
_refine_diff_density_min -0.681
_refine_diff_density_rms 0.145
_refine_ls_extinction_method none
_refine_ls_goodness_of_fit_ref 1.108
_refine_ls_hydrogen_treatment constr
_refine_ls_matrix_type full
_refine_ls_number_parameters 355
_refine_ls_number_reflns 4504
_refine_ls_number_restraints 1
_refine_ls_restrained_S_all 1.110
_refine_ls_R_factor_all 0.1046
_refine_ls_R_factor_gt 0.0730
_refine_ls_shift/su_max 0.000
_refine_ls_shift/su_mean 0.000
_refine_ls_structure_factor_coef Fsqd
_refine_ls_weighting_details 'calc w=1/[\s^2^(Fo^2^)+(0.0774P)^2^+3.6628P] where P=(Fo^2^+2Fc^2^)/3'
_refine_ls_weighting_scheme calc
_refine_ls_wR_factor_gt 0.1688
_refine_ls_wR_factor_ref 0.1889
_reflns_number_gt 3229
_reflns_number_total 4504
_reflns_threshold_expression >2sigma(I)
_cod_data_source_file cg900694k_si_004.cif
_cod_data_source_block 3
_cod_depositor_comments
;
The following automatic conversions were performed:

'_symmetry_cell_setting' value 'Triclinic' changed to 'triclinic'
according to /home/saulius/struct/CIF-dictionaries/cif_core.dic
dictionary named 'cif_core.dic' version 2.4.2 from 2011-04-26.

Automatic conversion script
Id: cif_fix_values 1715 2011-07-08 13:25:40Z adriana 
;
_cod_original_sg_symbol_H-M P-1
_cod_original_formula_sum 'C23 H21.80 Co2 N2 O10.90'
_cod_database_code 4502217

loop_
_symmetry_equiv_pos_as_xyz
'x, y, z'
'-x, -y, -z'

loop_
_atom_site_label
_atom_site_type_symbol
_atom_site_fract_x
_atom_site_fract_y
_atom_site_fract_z
_atom_site_U_iso_or_equiv
_atom_site_adp_type
_atom_site_occupancy
_atom_site_symmetry_multiplicity
_atom_site_calc_flag
_atom_site_refinement_flags
_atom_site_disorder_assembly
_atom_site_disorder_group
Co1 Co 1.10743(10) -0.02323(10) 0.20252(7) 0.0176(3) Uani 1 1 d . . .
Co2 Co 0.82947(10) 0.05518(9) 0.01434(7) 0.0154(3) Uani 1 1 d . . .
O1 O 1.1358(5) 0.1596(5) 0.1467(4) 0.0238(12) Uani 1 1 d . . .
O2 O 1.2099(5) 0.1086(5) 0.0035(4) 0.0300(13) Uani 1 1 d . . .
O3 O 1.4459(6) 0.4656(5) -0.2112(4) 0.0294(13) Uani 1 1 d . . .
O4 O 1.7050(5) 0.1800(5) -0.2593(4) 0.0247(11) Uani 1 1 d . . .
O5 O 1.6547(5) 0.2057(5) -0.1023(4) 0.0243(11) Uani 1 1 d . . .
O6 O 1.1590(5) 0.7797(5) -0.0429(4) 0.0205(11) Uani 1 1 d . . .
O7 O 1.1097(6) 0.6453(5) 0.1182(4) 0.0291(13) Uani 1 1 d . . .
O8 O 1.0225(5) -0.0794(5) 0.1096(3) 0.0173(10) Uani 1 1 d . . .
H8 H 1.0421 -0.1720 0.1293 0.021 Uiso 1 1 d R . .
N1 N 0.6887(6) 0.0296(6) 0.1415(5) 0.0211(13) Uani 1 1 d . . .
N2 N 0.0134(6) 0.0244(7) 0.6694(5) 0.0268(15) Uani 1 1 d . . .
C1 C 1.1887(7) 0.1847(7) 0.0558(6) 0.0204(16) Uani 1 1 d . . .
C2 C 1.2285(7) 0.3133(7) 0.0054(6) 0.0172(15) Uani 1 1 d . . .
C3 C 1.3181(8) 0.3236(7) -0.0790(6) 0.0224(16) Uani 1 1 d . . .
H3 H 1.3526 0.2501 -0.1040 0.027 Uiso 1 1 calc R . .
C4 C 1.3571(8) 0.4426(7) -0.1269(6) 0.0235(16) Uani 1 1 d . . .
C5 C 1.3038(8) 0.5517(7) -0.0917(6) 0.0228(16) Uani 1 1 d . . .
H5 H 1.3299 0.6331 -0.1253 0.027 Uiso 1 1 calc R . .
C6 C 1.2125(7) 0.5422(7) -0.0077(6) 0.0194(15) Uani 1 1 d . . .
C7 C 1.1783(7) 0.4192(7) 0.0440(6) 0.0189(15) Uani 1 1 d . . .
H7 H 1.1215 0.4087 0.1046 0.023 Uiso 1 1 calc R . .
C8 C 1.4976(8) 0.3662(8) -0.2603(6) 0.0267(17) Uani 1 1 d . . .
H8A H 1.5216 0.4146 -0.3345 0.032 Uiso 1 1 calc R . .
H8B H 1.4182 0.3329 -0.2657 0.032 Uiso 1 1 calc R . .
C9 C 1.6308(7) 0.2390(7) -0.1998(6) 0.0202(16) Uani 1 1 d . . .
C10 C 1.1546(7) 0.6643(7) 0.0262(6) 0.0203(16) Uani 1 1 d . . .
C11 C 0.7105(9) -0.0913(8) 0.2275(6) 0.0276(18) Uani 1 1 d . . .
H11 H 0.7923 -0.1707 0.2312 0.033 Uiso 1 1 calc R . .
C12 C 0.6210(9) -0.1064(9) 0.3104(6) 0.035(2) Uani 1 1 d . . .
H12 H 0.6419 -0.1949 0.3695 0.042 Uiso 1 1 calc R . .
C13 C 0.5011(9) 0.0053(11) 0.3090(7) 0.039(2) Uani 1 1 d . . .
C14 C 0.4769(8) 0.1314(10) 0.2208(6) 0.035(2) Uani 1 1 d . . .
H14 H 0.3956 0.2118 0.2160 0.042 Uiso 1 1 calc R . .
C15 C 0.5720(8) 0.1397(9) 0.1393(6) 0.0275(18) Uani 1 1 d . . .
H15 H 0.5537 0.2270 0.0794 0.033 Uiso 1 1 calc R . .
C16 C 0.4086(10) -0.0200(13) 0.4004(9) 0.063(3) Uani 1 1 d D . .
H16 H 0.4419 -0.1084 0.4599 0.075 Uiso 1 1 calc R . .
C17 C 0.2848(11) 0.0707(12) 0.4047(9) 0.064(3) Uani 1 1 d D . .
H17 H 0.2492 0.1579 0.3444 0.077 Uiso 1 1 calc R . .
C18 C 0.1942(13) 0.0447(14) 0.5007(8) 0.057(3) Uani 1 1 d . . .
C19 C 0.2176(10) -0.0867(14) 0.5892(11) 0.070(4) Uani 1 1 d . . .
H19 H 0.2947 -0.1688 0.5917 0.084 Uiso 1 1 calc R . .
C20 C 0.1222(9) -0.0921(11) 0.6743(8) 0.047(3) Uani 1 1 d . . .
H20 H 0.1359 -0.1784 0.7345 0.057 Uiso 1 1 calc R . .
C21 C -0.0024(11) 0.1424(11) 0.5829(7) 0.051(3) Uani 1 1 d . . .
H21 H -0.0809 0.2241 0.5794 0.061 Uiso 1 1 calc R . .
C22 C 0.0837(12) 0.1561(15) 0.4997(9) 0.070(3) Uani 1 1 d . . .
H22 H 0.0652 0.2446 0.4410 0.084 Uiso 1 1 calc R . .
O1W O 0.9590(16) 0.4750(16) 0.2644(12) 0.077(5) Uani 0.50 1 d P A 1
O2W O 1.3246(14) 0.4216(13) 0.2732(10) 0.050(3) Uani 0.50 1 d P B 1
O3W O 1.3443(19) 0.4154(16) 0.4747(9) 0.080(6) Uani 0.50 1 d P C 2
O4W O 1.6475(11) 0.3471(11) 0.5129(7) 0.063(3) Uani 0.70 1 d P D 2
O5W O 1.172(2) 0.432(2) 0.3166(16) 0.041(5) Uiso 0.30 1 d P E 3
O6W O 1.051(4) 0.490(4) 0.366(3) 0.058(9) Uiso 0.20 1 d P F 4
O7W O 0.930(4) 0.543(4) 0.434(3) 0.070(11) Uiso 0.20 1 d P G 5

loop_
_atom_site_aniso_label
_atom_site_aniso_U_11
_atom_site_aniso_U_22
_atom_site_aniso_U_33
_atom_site_aniso_U_23
_atom_site_aniso_U_13
_atom_site_aniso_U_12
Co1 0.0210(5) 0.0178(5) 0.0206(5) -0.0128(4) 0.0112(4) -0.0103(4)
Co2 0.0168(5) 0.0155(5) 0.0202(5) -0.0114(4) 0.0091(4) -0.0093(4)
O1 0.027(3) 0.022(3) 0.031(3) -0.016(2) 0.013(2) -0.014(2)
O2 0.032(3) 0.031(3) 0.050(4) -0.031(3) 0.022(3) -0.024(3)
O3 0.033(3) 0.020(3) 0.037(3) -0.015(3) 0.019(2) -0.011(2)
O4 0.027(3) 0.023(3) 0.023(3) -0.014(2) 0.006(2) -0.002(2)
O5 0.019(3) 0.034(3) 0.023(3) -0.015(2) 0.005(2) -0.009(2)
O6 0.023(3) 0.014(3) 0.027(3) -0.012(2) 0.008(2) -0.006(2)
O7 0.037(3) 0.024(3) 0.035(3) -0.017(3) 0.017(3) -0.016(2)
O8 0.025(3) 0.016(3) 0.019(3) -0.012(2) 0.010(2) -0.012(2)
N1 0.022(3) 0.027(4) 0.024(3) -0.015(3) 0.010(3) -0.016(3)
N2 0.019(3) 0.048(4) 0.025(4) -0.022(3) 0.013(3) -0.019(3)
C1 0.007(3) 0.018(4) 0.040(5) -0.014(3) 0.004(3) -0.006(3)
C2 0.015(3) 0.011(3) 0.023(4) -0.005(3) -0.004(3) -0.004(3)
C3 0.023(4) 0.018(4) 0.031(4) -0.015(3) 0.007(3) -0.008(3)
C4 0.024(4) 0.021(4) 0.028(4) -0.013(3) 0.011(3) -0.009(3)
C5 0.022(4) 0.016(4) 0.036(4) -0.012(3) 0.009(3) -0.012(3)
C6 0.018(4) 0.015(4) 0.028(4) -0.013(3) 0.003(3) -0.005(3)
C7 0.016(4) 0.022(4) 0.024(4) -0.012(3) 0.007(3) -0.010(3)
C8 0.030(4) 0.025(4) 0.023(4) -0.012(3) 0.010(3) -0.006(3)
C9 0.018(4) 0.019(4) 0.030(4) -0.012(3) 0.007(3) -0.011(3)
C10 0.013(4) 0.016(4) 0.039(5) -0.018(3) 0.010(3) -0.007(3)
C11 0.038(5) 0.027(4) 0.027(4) -0.015(4) 0.009(4) -0.018(4)
C12 0.049(5) 0.046(5) 0.025(4) -0.018(4) 0.018(4) -0.031(5)
C13 0.034(5) 0.074(7) 0.034(5) -0.031(5) 0.014(4) -0.038(5)
C14 0.018(4) 0.066(6) 0.033(5) -0.033(5) 0.010(3) -0.014(4)
C15 0.023(4) 0.040(5) 0.027(4) -0.018(4) 0.010(3) -0.016(4)
C16 0.049(7) 0.116(10) 0.066(7) -0.067(8) 0.028(6) -0.047(7)
C17 0.061(7) 0.087(9) 0.059(7) -0.042(7) 0.007(6) -0.028(7)
C18 0.076(8) 0.102(10) 0.039(6) -0.045(7) 0.029(6) -0.070(8)
C19 0.029(5) 0.111(10) 0.122(11) -0.103(10) 0.030(6) -0.022(6)
C20 0.036(5) 0.068(7) 0.063(6) -0.053(6) 0.030(5) -0.021(5)
C21 0.052(6) 0.069(7) 0.033(5) -0.011(5) 0.016(5) -0.035(6)
C22 0.056(7) 0.108(11) 0.052(7) -0.030(7) 0.027(6) -0.042(7)
O1W 0.061(10) 0.074(11) 0.079(11) 0.007(9) -0.029(8) -0.039(9)
O2W 0.055(8) 0.041(8) 0.051(8) -0.014(7) 0.001(6) -0.019(6)
O3W 0.154(16) 0.082(11) 0.015(7) 0.019(7) -0.017(8) -0.093(12)
O4W 0.085(8) 0.062(7) 0.031(5) -0.018(5) 0.018(5) -0.017(6)

loop_
_atom_type_symbol
_atom_type_description
_atom_type_scat_dispersion_real
_atom_type_scat_dispersion_imag
_atom_type_scat_source
C C 0.0033 0.0016 'International Tables Vol C Tables 4.2.6.8 and 6.1.1.4'
H H 0.0000 0.0000 'International Tables Vol C Tables 4.2.6.8 and 6.1.1.4'
N N 0.0061 0.0033 'International Tables Vol C Tables 4.2.6.8 and 6.1.1.4'
O O 0.0106 0.0060 'International Tables Vol C Tables 4.2.6.8 and 6.1.1.4'
Co Co 0.3494 0.9721 'International Tables Vol C Tables 4.2.6.8 and 6.1.1.4'

loop_
_geom_angle_atom_site_label_1
_geom_angle_atom_site_label_2
_geom_angle_atom_site_label_3
_geom_angle
_geom_angle_site_symmetry_1
_geom_angle_site_symmetry_3
O8 Co1 O1 121.2(2) . .
O8 Co1 O4 102.9(2) . 2_855
O1 Co1 O4 110.9(2) . 2_855
O8 Co1 N2 109.8(2) . 2_656
O1 Co1 N2 104.6(2) . 2_656
O4 Co1 N2 106.9(2) 2_855 2_656
O6 Co2 O2 171.77(18) 2_765 2_755
O6 Co2 O8 91.22(18) 2_765 .
O2 Co2 O8 92.59(19) 2_755 .
O6 Co2 N1 86.3(2) 2_765 .
O2 Co2 N1 86.1(2) 2_755 .
O8 Co2 N1 96.7(2) . .
O6 Co2 O5 86.54(19) 2_765 1_455
O2 Co2 O5 90.8(2) 2_755 1_455
O8 Co2 O5 170.62(17) . 1_455
N1 Co2 O5 92.3(2) . 1_455
O6 Co2 O8 92.74(17) 2_765 2_755
O2 Co2 O8 95.04(18) 2_755 2_755
O8 Co2 O8 81.47(18) . 2_755
N1 Co2 O8 177.9(2) . 2_755
O5 Co2 O8 89.53(18) 1_455 2_755
C1 O1 Co1 111.2(4) . .
C1 O2 Co2 147.2(5) . 2_755
C4 O3 C8 119.7(5) . .
C9 O4 Co1 120.9(5) . 2_855
C9 O5 Co2 134.0(5) . 1_655
C10 O6 Co2 127.2(5) . 2_765
Co1 O8 Co2 120.9(2) . .
Co1 O8 Co2 98.07(18) . 2_755
Co2 O8 Co2 98.53(18) . 2_755
Co1 O8 H8 117.4 . .
Co2 O8 H8 116.3 . .
Co2 O8 H8 96.6 2_755 .
C15 N1 C11 116.5(6) . .
C15 N1 Co2 119.8(5) . .
C11 N1 Co2 123.6(5) . .
C21 N2 C20 117.8(8) . .
C21 N2 Co1 121.6(6) . 2_656
C20 N2 Co1 120.3(6) . 2_656
O2 C1 O1 124.6(6) . .
O2 C1 C2 116.8(6) . .
O1 C1 C2 118.6(6) . .
C3 C2 C7 121.1(6) . .
C3 C2 C1 118.5(6) . .
C7 C2 C1 120.4(6) . .
C2 C3 C4 119.4(6) . .
C2 C3 H3 120.3 . .
C4 C3 H3 120.3 . .
O3 C4 C3 125.2(6) . .
O3 C4 C5 114.5(6) . .
C3 C4 C5 120.3(6) . .
C6 C5 C4 120.3(6) . .
C6 C5 H5 119.8 . .
C4 C5 H5 119.8 . .
C5 C6 C7 119.4(6) . .
C5 C6 C10 118.6(6) . .
C7 C6 C10 121.9(6) . .
C2 C7 C6 119.3(6) . .
C2 C7 H7 120.4 . .
C6 C7 H7 120.4 . .
O3 C8 C9 114.4(6) . .
O3 C8 H8A 108.7 . .
C9 C8 H8A 108.7 . .
O3 C8 H8B 108.7 . .
C9 C8 H8B 108.7 . .
H8A C8 H8B 107.6 . .
O5 C9 O4 127.9(7) . .
O5 C9 C8 118.7(6) . .
O4 C9 C8 113.4(6) . .
O7 C10 O6 125.1(6) . .
O7 C10 C6 119.8(6) . .
O6 C10 C6 115.1(6) . .
N1 C11 C12 123.4(8) . .
N1 C11 H11 118.3 . .
C12 C11 H11 118.3 . .
C13 C12 C11 120.6(8) . .
C13 C12 H12 119.7 . .
C11 C12 H12 119.7 . .
C12 C13 C14 116.9(7) . .
C12 C13 C16 117.4(9) . .
C14 C13 C16 125.8(9) . .
C15 C14 C13 119.6(8) . .
C15 C14 H14 120.2 . .
C13 C14 H14 120.2 . .
N1 C15 C14 123.0(8) . .
N1 C15 H15 118.5 . .
C14 C15 H15 118.5 . .
C17 C16 C13 124.2(12) . .
C17 C16 H16 117.9 . .
C13 C16 H16 117.9 . .
C16 C17 C18 123.4(12) . .
C16 C17 H17 118.3 . .
C18 C17 H17 118.3 . .
C22 C18 C19 118.8(9) . .
C22 C18 C17 115.4(11) . .
C19 C18 C17 125.7(11) . .
C18 C19 C20 118.3(10) . .
C18 C19 H19 120.9 . .
C20 C19 H19 120.9 . .
N2 C20 C19 120.1(10) . .
N2 C20 H20 119.9 . .
C19 C20 H20 119.9 . .
N2 C21 C22 125.6(11) . .
N2 C21 H21 117.2 . .
C22 C21 H21 117.2 . .
C18 C22 C21 119.4(12) . .
C18 C22 H22 120.3 . .
C21 C22 H22 120.3 . .

loop_
_geom_bond_atom_site_label_1
_geom_bond_atom_site_label_2
_geom_bond_distance
_geom_bond_site_symmetry_2
Co1 O8 1.949(4) .
Co1 O1 1.972(5) .
Co1 O4 1.982(5) 2_855
Co1 N2 2.030(6) 2_656
Co2 O6 2.052(4) 2_765
Co2 O2 2.083(5) 2_755
Co2 O8 2.086(5) .
Co2 N1 2.123(6) .
Co2 O5 2.130(5) 1_455
Co2 O8 2.139(4) 2_755
O1 C1 1.265(8) .
O2 C1 1.259(8) .
O2 Co2 2.082(5) 2_755
O3 C4 1.383(8) .
O3 C8 1.434(8) .
O4 C9 1.269(8) .
O4 Co1 1.982(5) 2_855
O5 C9 1.238(8) .
O5 Co2 2.130(5) 1_655
O6 C10 1.261(8) .
O6 Co2 2.052(4) 2_765
O7 C10 1.252(8) .
O8 Co2 2.139(4) 2_755
O8 H8 0.9005 .
N1 C15 1.345(9) .
N1 C11 1.338(9) .
N2 C21 1.331(11) .
N2 C20 1.340(11) .
N2 Co1 2.030(6) 2_656
C1 C2 1.490(9) .
C2 C3 1.385(9) .
C2 C7 1.392(9) .
C3 C4 1.391(9) .
C3 H3 0.9500 .
C4 C5 1.393(9) .
C5 C6 1.391(10) .
C5 H5 0.9500 .
C6 C7 1.408(9) .
C6 C10 1.511(9) .
C7 H7 0.9500 .
C8 C9 1.526(10) .
C8 H8A 0.9900 .
C8 H8B 0.9900 .
C11 C12 1.369(10) .
C11 H11 0.9500 .
C12 C13 1.376(12) .
C12 H12 0.9500 .
C13 C14 1.384(12) .
C13 C16 1.476(12) .
C14 C15 1.390(10) .
C14 H14 0.9500 .
C15 H15 0.9500 .
C16 C17 1.297(18) .
C16 H16 0.9500 .
C17 C18 1.510(13) .
C17 H17 0.9500 .
C18 C22 1.328(16) .
C18 C19 1.424(16) .
C19 C20 1.429(13) .
C19 H19 0.9500 .
C20 H20 0.9500 .
C21 C22 1.352(13) .
C21 H21 0.9500 .
C22 H22 0.9500 .

loop_
_geom_hbond_atom_site_label_D
_geom_hbond_atom_site_label_H
_geom_hbond_atom_site_label_A
_geom_hbond_distance_DH
_geom_hbond_distance_HA
_geom_hbond_distance_DA
_geom_hbond_angle_DHA
_geom_hbond_site_symmetry_A
O8 H8 O7 0.90 1.96 2.819(7) 158.8 1_545
